data_1538320
loop_
_publ_author_name
'Mahe-Pailleret, P.'

_publ_section_title
;
 Contribution a l'etude chimique et structurale des composes A B2 O8
 rencontres dans les systemes Mo-V-O, U-V-O et Q-Mo-O
;
_journal_name_full 'Revue de Chimie Minerale'
_journal_page_first 807
_journal_page_last 846
_journal_volume 7
_journal_year 1970
_chemical_formula_sum 'O8 U V2'
_chemical_name_systematic 'U V2 O8'
_space_group_IT_number 62
_symmetry_space_group_name_Hall '-P 2ac 2n'
_symmetry_space_group_name_H-M 'P n m a'
_cell_angle_alpha 90
_cell_angle_beta 90
_cell_angle_gamma 90
_cell_formula_units_Z 4
_cell_length_a 5.7
_cell_length_b 11.78
_cell_length_c 10.42
_cell_volume 699.661
_citation_journal_id_ASTM RVCMA8
_cod_data_source_file Mahe-Pailleret_RVCMA8_1970_721.cif
_cod_data_source_block O8U1V2
_cod_original_cell_volume 699.6613
_cod_original_formula_sum 'O8 U1 V2'
_cod_database_code 1538320

loop_
_symmetry_equiv_pos_as_xyz
x,y,z
-x+1/2,-y,z+1/2
x+1/2,-y+1/2,-z+1/2
-x,y+1/2,-z
-x,-y,-z
x-1/2,y,-z-1/2
-x-1/2,y-1/2,z-1/2
x,-y-1/2,z

loop_
_atom_site_label
_atom_site_type_symbol
_atom_site_fract_x
_atom_site_fract_y
_atom_site_fract_z
_atom_site_occupancy
_atom_site_U_iso_or_equiv
O4 O-2 0.2849 0.25 0.6905 1 0.0
U1 U+6 0.0779 0.25 0.0985 1 0.0
O1 O-2 0.5321 0.0985 0.7408 1 0.0
O5 O-2 0.8209 0.25 0.2232 1 0.0
V1 V+5 0.3014 0.0681 0.6652 1 0.0
O3 O-2 0.1424 0.071 0.1577 1 0.0
O2 O-2 0.334 0.1135 0.522 1 0.0
